data_2221826
loop_
_publ_author_name
'Khan, Muhammad Saif Ullah'
'Akhter, Zareen'
'Bolte, Michael'
'Butt, M. Saeed'
'Siddiqi, Humaira M.'

_publ_section_title
;
 1,5-Bis(4-nitrophenoxy)pentane
;
_journal_coeditor_code TK2408
_journal_issue 5
_journal_name_full 'Acta Crystallographica Section E'
_journal_page_first o946
_journal_paper_doi 10.1107/S1600536809011672
_journal_volume 65
_journal_year 2009
_chemical_formula_iupac 'C17 H18 N2 O6'
_chemical_formula_moiety 'C17 H18 N2 O6'
_chemical_formula_sum 'C17 H18 N2 O6'
_chemical_formula_weight 346.33
_chemical_name_systematic
;
1,5-Bis(4-nitrophenoxy)pentane
;
_space_group_IT_number 2
_symmetry_cell_setting triclinic
_symmetry_space_group_name_Hall '-P 1'
_symmetry_space_group_name_H-M 'P -1'
_atom_sites_solution_hydrogens geom
_atom_sites_solution_primary direct
_atom_sites_solution_secondary difmap
_audit_creation_method SHELXL-97
_cell_angle_alpha 95.603(7)
_cell_angle_beta 105.718(6)
_cell_angle_gamma 110.572(6)
_cell_formula_units_Z 4
_cell_length_a 10.6032(8)
_cell_length_b 10.7227(9)
_cell_length_c 16.3124(14)
_cell_measurement_reflns_used 22239
_cell_measurement_temperature 173(2)
_cell_measurement_theta_max 25.8
_cell_measurement_theta_min 3.6
_cell_volume 1632.7(3)
_computing_cell_refinement 'X-AREA (Stoe & Cie, 2001)'
_computing_data_collection 'X-AREA (Stoe & Cie, 2001)'
_computing_data_reduction 'X-AREA (Stoe & Cie, 2001)'
_computing_molecular_graphics 'PLATON (Spek, 2009)'
_computing_publication_material 'SHELXL97 (Sheldrick, 2008)'
_computing_structure_refinement 'SHELXL97 (Sheldrick, 2008)'
_computing_structure_solution 'SHELXS97 (Sheldrick, 2008)'
_diffrn_ambient_temperature 173(2)
_diffrn_measured_fraction_theta_full 0.997
_diffrn_measured_fraction_theta_max 0.990
_diffrn_measurement_device_type 'Stoe IPDSII two-circle'
_diffrn_measurement_method \w
_diffrn_radiation_monochromator graphite
_diffrn_radiation_source 'fine-focus sealed tube'
_diffrn_radiation_type MoK\a
_diffrn_radiation_wavelength 0.71073
_diffrn_reflns_av_R_equivalents 0.056
_diffrn_reflns_av_sigmaI/netI 0.040
_diffrn_reflns_limit_h_max 12
_diffrn_reflns_limit_h_min -12
_diffrn_reflns_limit_k_max 13
_diffrn_reflns_limit_k_min -13
_diffrn_reflns_limit_l_max 18
_diffrn_reflns_limit_l_min -19
_diffrn_reflns_number 27840
_diffrn_reflns_theta_full 25.0
_diffrn_reflns_theta_max 25.7
_diffrn_reflns_theta_min 3.6
_diffrn_standards_number 0
_exptl_absorpt_coefficient_mu 0.108
_exptl_absorpt_correction_type none
_exptl_crystal_colour yellow
_exptl_crystal_density_diffrn 1.409
_exptl_crystal_density_method 'not measured'
_exptl_crystal_description block
_exptl_crystal_F_000 728
_exptl_crystal_size_max 0.27
_exptl_crystal_size_mid 0.24
_exptl_crystal_size_min 0.19
_refine_diff_density_max 0.27
_refine_diff_density_min -0.20
_refine_ls_extinction_coef 0.0093(10)
_refine_ls_extinction_expression Fc^*^=kFc[1+0.001xFc^2^\l^3^/sin(2\q)]^-1/4^
_refine_ls_extinction_method 'SHELXL97 (Sheldrick, 2008)'
_refine_ls_goodness_of_fit_ref 0.95
_refine_ls_hydrogen_treatment constr
_refine_ls_matrix_type full
_refine_ls_number_parameters 452
_refine_ls_number_reflns 6109
_refine_ls_number_restraints 0
_refine_ls_restrained_S_all 0.95
_refine_ls_R_factor_all 0.063
_refine_ls_R_factor_gt 0.040
_refine_ls_shift/su_max 0.001
_refine_ls_shift/su_mean 0.000
_refine_ls_structure_factor_coef Fsqd
_refine_ls_weighting_details 'calc w=1/[\s^2^(Fo^2^)+(0.0621P)^2^] where P=(Fo^2^+2Fc^2^)/3'
_refine_ls_weighting_scheme calc
_refine_ls_wR_factor_gt 0.093
_refine_ls_wR_factor_ref 0.101
_reflns_number_gt 4466
_reflns_number_total 6109
_reflns_threshold_expression I>2\s(I)
_cod_data_source_file tk2408.cif
_cod_data_source_block I
_cod_depositor_comments
;
The following automatic conversions were performed:
'_symmetry_cell_setting' value 'Triclinic' changed to 'triclinic'
according to '/home/saulius/struct/CIF-dictionaries/cif_core.dic'
dictionary named 'cif_core.dic' version 2.4.1 from 2010-06-29.

Automatic conversion script
Id: cif_fix_enum 1527 2010-12-29 10:47:43Z saulius 

The following automatic conversions were performed:

'_symmetry_cell_setting' value 'Triclinic' changed to 'triclinic'
according to /home/saulius/struct/CIF-dictionaries/cif_core.dic
dictionary named 'cif_core.dic' version 2.4.1 from 2010-06-29.

Automatic conversion script
Id: cif_fix_values 1715 2011-07-08 13:25:40Z adriana 
;
_cod_original_cell_volume 1632.7(2)
_cod_database_code 2221826
_cod_database_fobs_code 2221826

loop_
_symmetry_equiv_pos_as_xyz
'x, y, z'
'-x, -y, -z'

loop_
_atom_site_type_symbol
_atom_site_label
_atom_site_fract_x
_atom_site_fract_y
_atom_site_fract_z
_atom_site_U_iso_or_equiv
_atom_site_adp_type
_atom_site_calc_flag
_atom_site_refinement_flags
_atom_site_occupancy
_atom_site_disorder_assembly
_atom_site_disorder_group
N N1 0.65809(14) 0.79078(14) 0.53323(9) 0.0288(3) Uani d . 1 . .
N N2 -0.02055(14) -0.37072(14) -0.31249(9) 0.0295(3) Uani d . 1 . .
O O1 0.57451(11) 0.32831(11) 0.30135(7) 0.0286(3) Uani d . 1 . .
O O2 0.31698(11) 0.12186(11) -0.07325(7) 0.0287(3) Uani d . 1 . .
O O3 0.77971(13) 0.85858(13) 0.58276(9) 0.0494(4) Uani d . 1 . .
O O4 0.55492(13) 0.81599(13) 0.53699(8) 0.0406(3) Uani d . 1 . .
O O5 0.03989(14) -0.43169(14) -0.34317(10) 0.0530(4) Uani d . 1 . .
O O6 -0.15085(12) -0.41577(13) -0.33129(9) 0.0484(4) Uani d . 1 . .
C C1 0.43378(17) 0.22437(16) 0.25233(11) 0.0286(4) Uani d . 1 . .
H H1A 0.3728 0.2106 0.2899 0.034 Uiso calc R 1 . .
H H1B 0.4426 0.1371 0.2363 0.034 Uiso calc R 1 . .
C C2 0.36236(16) 0.26221(16) 0.17000(10) 0.0261(3) Uani d . 1 . .
H H2A 0.3462 0.3452 0.1865 0.031 Uiso calc R 1 . .
H H2B 0.2682 0.1875 0.1389 0.031 Uiso calc R 1 . .
C C3 0.45014(16) 0.28805(16) 0.10867(10) 0.0255(3) Uani d . 1 . .
H H3A 0.4656 0.2047 0.0919 0.031 Uiso calc R 1 . .
H H3B 0.5447 0.3621 0.1401 0.031 Uiso calc R 1 . .
C C4 0.37983(18) 0.32734(16) 0.02630(11) 0.0282(4) Uani d . 1 . .
H H4A 0.3453 0.3975 0.0429 0.034 Uiso calc R 1 . .
H H4B 0.4524 0.3686 -0.0014 0.034 Uiso calc R 1 . .
C C5 0.25609(17) 0.20869(16) -0.03978(10) 0.0272(4) Uani d . 1 . .
H H5A 0.1877 0.1581 -0.0118 0.033 Uiso calc R 1 . .
H H5B 0.2054 0.2416 -0.0875 0.033 Uiso calc R 1 . .
C C11 0.58649(16) 0.44199(16) 0.35365(10) 0.0238(3) Uani d . 1 . .
C C12 0.72609(16) 0.53377(16) 0.40132(10) 0.0266(4) Uani d . 1 . .
H H12 0.8044 0.5165 0.3934 0.032 Uiso calc R 1 . .
C C13 0.75079(16) 0.64867(16) 0.45955(10) 0.0262(4) Uani d . 1 . .
H H13 0.8453 0.7100 0.4926 0.031 Uiso calc R 1 . .
C C14 0.63441(16) 0.67294(16) 0.46883(10) 0.0230(3) Uani d . 1 . .
C C15 0.49555(16) 0.58530(16) 0.42069(10) 0.0251(3) Uani d . 1 . .
H H15 0.4179 0.6050 0.4275 0.030 Uiso calc R 1 . .
C C16 0.47045(16) 0.46922(17) 0.36281(10) 0.0256(3) Uani d . 1 . .
H H16 0.3757 0.4086 0.3297 0.031 Uiso calc R 1 . .
C C21 0.22745(16) 0.00289(15) -0.13106(10) 0.0221(3) Uani d . 1 . .
C C22 0.29377(16) -0.07489(16) -0.16129(10) 0.0251(3) Uani d . 1 . .
H H22 0.3947 -0.0437 -0.1405 0.030 Uiso calc R 1 . .
C C23 0.21347(16) -0.19676(16) -0.22117(10) 0.0244(3) Uani d . 1 . .
H H23 0.2582 -0.2497 -0.2421 0.029 Uiso calc R 1 . .
C C24 0.06549(16) -0.24066(15) -0.25036(10) 0.0232(3) Uani d . 1 . .
C C25 -0.00205(16) -0.16517(16) -0.22074(10) 0.0253(3) Uani d . 1 . .
H H25 -0.1031 -0.1972 -0.2415 0.030 Uiso calc R 1 . .
C C26 0.07830(16) -0.04292(16) -0.16082(10) 0.0246(3) Uani d . 1 . .
H H26 0.0330 0.0095 -0.1400 0.029 Uiso calc R 1 . .
N N1A 0.54060(16) -0.31658(15) 0.21094(10) 0.0346(3) Uani d . 1 . .
N N2A 1.20328(15) 0.86604(14) 1.04941(9) 0.0327(3) Uani d . 1 . .
O O1A 0.87307(12) 0.17493(12) 0.45211(8) 0.0336(3) Uani d . 1 . .
O O2A 1.01166(12) 0.36424(12) 0.82421(8) 0.0339(3) Uani d . 1 . .
O O3A 0.60452(16) -0.37664(13) 0.18267(9) 0.0492(4) Uani d . 1 . .
O O4A 0.40930(14) -0.35813(14) 0.18648(10) 0.0552(4) Uani d . 1 . .
O O5A 1.33125(14) 0.92314(13) 1.09057(10) 0.0515(4) Uani d . 1 . .
O O6A 1.11687(14) 0.91610(13) 1.05638(9) 0.0468(3) Uani d . 1 . .
C C1A 0.81597(19) 0.26143(18) 0.49024(11) 0.0357(4) Uani d . 1 . .
H H1A1 0.7313 0.2608 0.4454 0.043 Uiso calc R 1 . .
H H1A2 0.8884 0.3562 0.5094 0.043 Uiso calc R 1 . .
C C2A 0.77413(18) 0.21537(18) 0.56708(11) 0.0330(4) Uani d . 1 . .
H H2A1 0.6913 0.1267 0.5460 0.040 Uiso calc R 1 . .
H H2A2 0.7441 0.2822 0.5938 0.040 Uiso calc R 1 . .
C C3A 0.89405(17) 0.20015(17) 0.63675(11) 0.0310(4) Uani d . 1 . .
H H3A1 0.9796 0.2867 0.6549 0.037 Uiso calc R 1 . .
H H3A2 0.9190 0.1279 0.6115 0.037 Uiso calc R 1 . .
C C4A 0.85264(19) 0.16410(17) 0.71675(11) 0.0353(4) Uani d . 1 . .
H H4A1 0.7540 0.0942 0.6973 0.042 Uiso calc R 1 . .
H H4A2 0.9164 0.1242 0.7496 0.042 Uiso calc R 1 . .
C C5A 0.86172(17) 0.28602(17) 0.77660(11) 0.0314(4) Uani d . 1 . .
H H5A1 0.8204 0.3419 0.7423 0.038 Uiso calc R 1 . .
H H5A2 0.8087 0.2560 0.8174 0.038 Uiso calc R 1 . .
C C11A 0.78285(16) 0.05361(16) 0.39709(10) 0.0258(3) Uani d . 1 . .
C C12A 0.85049(17) -0.02265(16) 0.36651(11) 0.0277(4) Uani d . 1 . .
H H12A 0.9515 0.0095 0.3875 0.033 Uiso calc R 1 . .
C C13A 0.77170(17) -0.14412(16) 0.30615(11) 0.0275(4) Uani d . 1 . .
H H13A 0.8176 -0.1957 0.2851 0.033 Uiso calc R 1 . .
C C14A 0.62403(16) -0.18964(16) 0.27669(10) 0.0263(4) Uani d . 1 . .
C C15A 0.55471(17) -0.11749(17) 0.30825(11) 0.0301(4) Uani d . 1 . .
H H15A 0.4535 -0.1518 0.2885 0.036 Uiso calc R 1 . .
C C16A 0.63379(17) 0.00471(17) 0.36867(11) 0.0297(4) Uani d . 1 . .
H H16A 0.5874 0.0548 0.3906 0.036 Uiso calc R 1 . .
C C21A 1.04962(17) 0.48516(16) 0.87813(10) 0.0269(4) Uani d . 1 . .
C C22A 1.19642(17) 0.55583(17) 0.92204(11) 0.0288(4) Uani d . 1 . .
H H22A 1.2611 0.5176 0.9127 0.035 Uiso calc R 1 . .
C C23A 1.24742(17) 0.67976(17) 0.97833(11) 0.0291(4) Uani d . 1 . .
H H23A 1.3467 0.7274 1.0083 0.035 Uiso calc R 1 . .
C C24A 1.15071(17) 0.73425(16) 0.99063(10) 0.0266(3) Uani d . 1 . .
C C25A 1.00507(17) 0.66522(17) 0.94794(11) 0.0289(4) Uani d . 1 . .
H H25A 0.9409 0.7039 0.9574 0.035 Uiso calc R 1 . .
C C26A 0.95370(17) 0.54025(17) 0.89175(11) 0.0286(4) Uani d . 1 . .
H H26A 0.8542 0.4923 0.8627 0.034 Uiso calc R 1 . .

loop_
_atom_site_aniso_label
_atom_site_aniso_U_11
_atom_site_aniso_U_22
_atom_site_aniso_U_33
_atom_site_aniso_U_12
_atom_site_aniso_U_13
_atom_site_aniso_U_23
N1 0.0323(8) 0.0235(7) 0.0290(8) 0.0099(6) 0.0103(6) 0.0016(6)
N2 0.0262(7) 0.0258(7) 0.0340(8) 0.0088(6) 0.0099(6) 0.0003(6)
O1 0.0272(6) 0.0306(6) 0.0252(6) 0.0140(5) 0.0044(5) -0.0038(5)
O2 0.0264(6) 0.0260(6) 0.0296(6) 0.0111(5) 0.0053(5) -0.0032(5)
O3 0.0326(7) 0.0397(8) 0.0539(9) 0.0042(6) 0.0039(6) -0.0188(7)
O4 0.0407(7) 0.0421(8) 0.0426(8) 0.0238(6) 0.0135(6) -0.0027(6)
O5 0.0361(7) 0.0392(8) 0.0727(10) 0.0107(6) 0.0185(7) -0.0225(7)
O6 0.0221(7) 0.0429(8) 0.0631(9) 0.0053(6) 0.0068(6) -0.0153(7)
C1 0.0294(8) 0.0233(8) 0.0276(9) 0.0072(7) 0.0075(7) -0.0012(7)
C2 0.0243(8) 0.0261(8) 0.0236(8) 0.0085(7) 0.0057(6) -0.0018(7)
C3 0.0239(8) 0.0241(8) 0.0247(8) 0.0079(6) 0.0058(6) 0.0008(7)
C4 0.0340(9) 0.0214(8) 0.0288(9) 0.0111(7) 0.0104(7) 0.0035(7)
C5 0.0320(9) 0.0259(8) 0.0255(9) 0.0157(7) 0.0076(7) 0.0020(7)
C11 0.0280(8) 0.0255(8) 0.0194(8) 0.0131(7) 0.0072(6) 0.0034(7)
C12 0.0212(8) 0.0306(9) 0.0304(9) 0.0128(7) 0.0093(7) 0.0056(7)
C13 0.0189(8) 0.0257(8) 0.0279(9) 0.0050(6) 0.0044(6) 0.0025(7)
C14 0.0257(8) 0.0231(8) 0.0215(8) 0.0105(6) 0.0086(6) 0.0050(6)
C15 0.0219(8) 0.0297(9) 0.0256(9) 0.0127(7) 0.0082(7) 0.0042(7)
C16 0.0207(8) 0.0304(9) 0.0220(8) 0.0093(7) 0.0045(6) 0.0001(7)
C21 0.0242(8) 0.0215(8) 0.0186(8) 0.0079(6) 0.0051(6) 0.0045(6)
C22 0.0191(7) 0.0288(9) 0.0280(9) 0.0108(7) 0.0073(6) 0.0049(7)
C23 0.0250(8) 0.0254(8) 0.0278(9) 0.0139(7) 0.0111(7) 0.0054(7)
C24 0.0233(8) 0.0220(8) 0.0224(8) 0.0067(6) 0.0083(6) 0.0026(6)
C25 0.0203(8) 0.0285(9) 0.0264(8) 0.0093(7) 0.0077(6) 0.0042(7)
C26 0.0267(8) 0.0276(9) 0.0264(8) 0.0159(7) 0.0122(7) 0.0066(7)
N1A 0.0377(9) 0.0278(8) 0.0303(8) 0.0076(7) 0.0062(7) 0.0052(6)
N2A 0.0353(8) 0.0273(8) 0.0326(8) 0.0078(7) 0.0129(7) 0.0060(6)
O1A 0.0293(6) 0.0302(6) 0.0327(7) 0.0085(5) 0.0057(5) -0.0063(5)
O2A 0.0305(6) 0.0305(6) 0.0343(7) 0.0116(5) 0.0042(5) -0.0009(5)
O3A 0.0594(9) 0.0338(7) 0.0463(8) 0.0136(7) 0.0161(7) -0.0056(6)
O4A 0.0314(7) 0.0448(8) 0.0603(9) 0.0009(6) -0.0041(6) -0.0088(7)
O5A 0.0342(7) 0.0367(8) 0.0612(9) 0.0012(6) 0.0048(7) -0.0081(7)
O6A 0.0459(8) 0.0386(8) 0.0546(9) 0.0169(6) 0.0185(7) -0.0028(6)
C1A 0.0415(10) 0.0278(9) 0.0338(10) 0.0175(8) 0.0041(8) -0.0012(8)
C2A 0.0326(9) 0.0347(10) 0.0302(9) 0.0197(8) 0.0027(7) -0.0027(8)
C3A 0.0301(9) 0.0284(9) 0.0323(9) 0.0157(7) 0.0035(7) -0.0006(7)
C4A 0.0377(10) 0.0270(9) 0.0356(10) 0.0130(8) 0.0035(8) 0.0054(8)
C5A 0.0299(9) 0.0299(9) 0.0288(9) 0.0087(7) 0.0056(7) 0.0044(7)
C11A 0.0248(8) 0.0267(9) 0.0229(8) 0.0082(7) 0.0062(7) 0.0046(7)
C12A 0.0217(8) 0.0303(9) 0.0295(9) 0.0102(7) 0.0060(7) 0.0063(7)
C13A 0.0286(8) 0.0262(9) 0.0299(9) 0.0132(7) 0.0099(7) 0.0054(7)
C14A 0.0287(8) 0.0218(8) 0.0230(8) 0.0056(7) 0.0058(7) 0.0047(7)
C15A 0.0203(8) 0.0361(10) 0.0303(9) 0.0090(7) 0.0061(7) 0.0054(8)
C16A 0.0260(8) 0.0358(9) 0.0285(9) 0.0145(7) 0.0092(7) 0.0024(7)
C21A 0.0314(9) 0.0261(9) 0.0239(8) 0.0112(7) 0.0095(7) 0.0081(7)
C22A 0.0263(8) 0.0299(9) 0.0333(9) 0.0131(7) 0.0107(7) 0.0099(8)
C23A 0.0240(8) 0.0301(9) 0.0307(9) 0.0072(7) 0.0086(7) 0.0095(7)
C24A 0.0279(8) 0.0256(8) 0.0250(8) 0.0071(7) 0.0102(7) 0.0083(7)
C25A 0.0290(9) 0.0320(9) 0.0292(9) 0.0137(7) 0.0118(7) 0.0085(7)
C26A 0.0221(8) 0.0324(9) 0.0282(9) 0.0089(7) 0.0059(7) 0.0065(7)

loop_
_atom_type_symbol
_atom_type_description
_atom_type_scat_dispersion_real
_atom_type_scat_dispersion_imag
_atom_type_scat_source
C C 0.0033 0.0016 'International Tables Vol C Tables 4.2.6.8 and 6.1.1.4'
H H 0.0000 0.0000 'International Tables Vol C Tables 4.2.6.8 and 6.1.1.4'
N N 0.0061 0.0033 'International Tables Vol C Tables 4.2.6.8 and 6.1.1.4'
O O 0.0106 0.0060 'International Tables Vol C Tables 4.2.6.8 and 6.1.1.4'

loop_
_geom_angle_atom_site_label_1
_geom_angle_atom_site_label_2
_geom_angle_atom_site_label_3
_geom_angle_site_symmetry_1
_geom_angle_site_symmetry_3
_geom_angle
_geom_angle_publ_flag
O3 N1 O4 . . 122.67(14) ?
O3 N1 C14 . . 118.57(13) ?
O4 N1 C14 . . 118.73(13) ?
O5 N2 O6 . . 122.30(14) ?
O5 N2 C24 . . 118.74(13) ?
O6 N2 C24 . . 118.94(13) ?
C11 O1 C1 . . 119.62(12) ?
C21 O2 C5 . . 118.52(12) ?
O1 C1 C2 . . 112.48(13) ?
O1 C1 H1A . . 109.1 ?
C2 C1 H1A . . 109.1 ?
O1 C1 H1B . . 109.1 ?
C2 C1 H1B . . 109.1 ?
H1A C1 H1B . . 107.8 ?
C1 C2 C3 . . 112.89(13) ?
C1 C2 H2A . . 109.0 ?
C3 C2 H2A . . 109.0 ?
C1 C2 H2B . . 109.0 ?
C3 C2 H2B . . 109.0 ?
H2A C2 H2B . . 107.8 ?
C2 C3 C4 . . 113.21(13) ?
C2 C3 H3A . . 108.9 ?
C4 C3 H3A . . 108.9 ?
C2 C3 H3B . . 108.9 ?
C4 C3 H3B . . 108.9 ?
H3A C3 H3B . . 107.7 ?
C5 C4 C3 . . 113.82(13) ?
C5 C4 H4A . . 108.8 ?
C3 C4 H4A . . 108.8 ?
C5 C4 H4B . . 108.8 ?
C3 C4 H4B . . 108.8 ?
H4A C4 H4B . . 107.7 ?
O2 C5 C4 . . 106.26(12) ?
O2 C5 H5A . . 110.5 ?
C4 C5 H5A . . 110.5 ?
O2 C5 H5B . . 110.5 ?
C4 C5 H5B . . 110.5 ?
H5A C5 H5B . . 108.7 ?
O1 C11 C16 . . 124.34(14) ?
O1 C11 C12 . . 115.71(13) ?
C16 C11 C12 . . 119.94(14) ?
C13 C12 C11 . . 120.69(14) ?
C13 C12 H12 . . 119.7 ?
C11 C12 H12 . . 119.7 ?
C12 C13 C14 . . 118.57(15) ?
C12 C13 H13 . . 120.7 ?
C14 C13 H13 . . 120.7 ?
C15 C14 C13 . . 121.66(15) ?
C15 C14 N1 . . 118.87(13) ?
C13 C14 N1 . . 119.42(14) ?
C16 C15 C14 . . 119.87(14) ?
C16 C15 H15 . . 120.1 ?
C14 C15 H15 . . 120.1 ?
C15 C16 C11 . . 119.23(15) ?
C15 C16 H16 . . 120.4 ?
C11 C16 H16 . . 120.4 ?
O2 C21 C22 . . 115.35(13) ?
O2 C21 C26 . . 124.43(14) ?
C22 C21 C26 . . 120.22(14) ?
C23 C22 C21 . . 120.40(14) ?
C23 C22 H22 . . 119.8 ?
C21 C22 H22 . . 119.8 ?
C22 C23 C24 . . 118.72(14) ?
C22 C23 H23 . . 120.6 ?
C24 C23 H23 . . 120.6 ?
C25 C24 C23 . . 121.64(14) ?
C25 C24 N2 . . 119.22(13) ?
C23 C24 N2 . . 119.13(14) ?
C26 C25 C24 . . 119.71(14) ?
C26 C25 H25 . . 120.1 ?
C24 C25 H25 . . 120.1 ?
C25 C26 C21 . . 119.31(14) ?
C25 C26 H26 . . 120.3 ?
C21 C26 H26 . . 120.3 ?
O3A N1A O4A . . 123.12(15) ?
O3A N1A C14A . . 118.39(14) ?
O4A N1A C14A . . 118.49(15) ?
O5A N2A O6A . . 122.39(15) ?
O5A N2A C24A . . 119.03(14) ?
O6A N2A C24A . . 118.58(14) ?
C11A O1A C1A . . 119.74(12) ?
C21A O2A C5A . . 118.39(13) ?
O1A C1A C2A . . 112.19(13) ?
O1A C1A H1A1 . . 109.2 ?
C2A C1A H1A1 . . 109.2 ?
O1A C1A H1A2 . . 109.2 ?
C2A C1A H1A2 . . 109.2 ?
H1A1 C1A H1A2 . . 107.9 ?
C1A C2A C3A . . 113.39(14) ?
C1A C2A H2A1 . . 108.9 ?
C3A C2A H2A1 . . 108.9 ?
C1A C2A H2A2 . . 108.9 ?
C3A C2A H2A2 . . 108.9 ?
H2A1 C2A H2A2 . . 107.7 ?
C2A C3A C4A . . 112.27(14) ?
C2A C3A H3A1 . . 109.1 ?
C4A C3A H3A1 . . 109.1 ?
C2A C3A H3A2 . . 109.1 ?
C4A C3A H3A2 . . 109.1 ?
H3A1 C3A H3A2 . . 107.9 ?
C5A C4A C3A . . 112.77(14) ?
C5A C4A H4A1 . . 109.0 ?
C3A C4A H4A1 . . 109.0 ?
C5A C4A H4A2 . . 109.0 ?
C3A C4A H4A2 . . 109.0 ?
H4A1 C4A H4A2 . . 107.8 ?
O2A C5A C4A . . 106.70(13) ?
O2A C5A H5A1 . . 110.4 ?
C4A C5A H5A1 . . 110.4 ?
O2A C5A H5A2 . . 110.4 ?
C4A C5A H5A2 . . 110.4 ?
H5A1 C5A H5A2 . . 108.6 ?
O1A C11A C12A . . 114.50(13) ?
O1A C11A C16A . . 125.41(15) ?
C12A C11A C16A . . 120.06(15) ?
C13A C12A C11A . . 120.56(15) ?
C13A C12A H12A . . 119.7 ?
C11A C12A H12A . . 119.7 ?
C12A C13A C14A . . 118.78(15) ?
C12A C13A H13A . . 120.6 ?
C14A C13A H13A . . 120.6 ?
C13A C14A C15A . . 121.51(15) ?
C13A C14A N1A . . 118.80(15) ?
C15A C14A N1A . . 119.69(14) ?
C16A C15A C14A . . 119.71(14) ?
C16A C15A H15A . . 120.1 ?
C14A C15A H15A . . 120.1 ?
C15A C16A C11A . . 119.33(15) ?
C15A C16A H16A . . 120.3 ?
C11A C16A H16A . . 120.3 ?
O2A C21A C26A . . 124.47(15) ?
O2A C21A C22A . . 115.47(14) ?
C26A C21A C22A . . 120.06(16) ?
C23A C22A C21A . . 120.62(15) ?
C23A C22A H22A . . 119.7 ?
C21A C22A H22A . . 119.7 ?
C22A C23A C24A . . 118.73(15) ?
C22A C23A H23A . . 120.6 ?
C24A C23A H23A . . 120.6 ?
C25A C24A C23A . . 121.31(16) ?
C25A C24A N2A . . 119.34(15) ?
C23A C24A N2A . . 119.36(14) ?
C26A C25A C24A . . 119.96(15) ?
C26A C25A H25A . . 120.0 ?
C24A C25A H25A . . 120.0 ?
C25A C26A C21A . . 119.31(15) ?
C25A C26A H26A . . 120.3 ?
C21A C26A H26A . . 120.3 ?

loop_
_geom_bond_atom_site_label_1
_geom_bond_atom_site_label_2
_geom_bond_site_symmetry_2
_geom_bond_distance
_geom_bond_publ_flag
N1 O3 . 1.2273(18) ?
N1 O4 . 1.2306(17) ?
N1 C14 . 1.462(2) ?
N2 O5 . 1.2217(18) ?
N2 O6 . 1.2283(17) ?
N2 C24 . 1.461(2) ?
O1 C11 . 1.3635(19) ?
O1 C1 . 1.4556(19) ?
O2 C21 . 1.3591(18) ?
O2 C5 . 1.4477(18) ?
C1 C2 . 1.521(2) ?
C1 H1A . 0.9900 ?
C1 H1B . 0.9900 ?
C2 C3 . 1.524(2) ?
C2 H2A . 0.9900 ?
C2 H2B . 0.9900 ?
C3 C4 . 1.526(2) ?
C3 H3A . 0.9900 ?
C3 H3B . 0.9900 ?
C4 C5 . 1.515(2) ?
C4 H4A . 0.9900 ?
C4 H4B . 0.9900 ?
C5 H5A . 0.9900 ?
C5 H5B . 0.9900 ?
C11 C16 . 1.402(2) ?
C11 C12 . 1.403(2) ?
C12 C13 . 1.378(2) ?
C12 H12 . 0.9500 ?
C13 C14 . 1.390(2) ?
C13 H13 . 0.9500 ?
C14 C15 . 1.387(2) ?
C15 C16 . 1.383(2) ?
C15 H15 . 0.9500 ?
C16 H16 . 0.9500 ?
C21 C22 . 1.397(2) ?
C21 C26 . 1.403(2) ?
C22 C23 . 1.380(2) ?
C22 H22 . 0.9500 ?
C23 C24 . 1.394(2) ?
C23 H23 . 0.9500 ?
C24 C25 . 1.386(2) ?
C25 C26 . 1.383(2) ?
C25 H25 . 0.9500 ?
C26 H26 . 0.9500 ?
N1A O3A . 1.227(2) ?
N1A O4A . 1.2347(19) ?
N1A C14A . 1.463(2) ?
N2A O5A . 1.2285(18) ?
N2A O6A . 1.2372(18) ?
N2A C24A . 1.456(2) ?
O1A C11A . 1.3583(19) ?
O1A C1A . 1.449(2) ?
O2A C21A . 1.355(2) ?
O2A C5A . 1.4495(19) ?
C1A C2A . 1.510(3) ?
C1A H1A1 . 0.9900 ?
C1A H1A2 . 0.9900 ?
C2A C3A . 1.528(2) ?
C2A H2A1 . 0.9900 ?
C2A H2A2 . 0.9900 ?
C3A C4A . 1.528(2) ?
C3A H3A1 . 0.9900 ?
C3A H3A2 . 0.9900 ?
C4A C5A . 1.511(2) ?
C4A H4A1 . 0.9900 ?
C4A H4A2 . 0.9900 ?
C5A H5A1 . 0.9900 ?
C5A H5A2 . 0.9900 ?
C11A C12A . 1.399(2) ?
C11A C16A . 1.400(2) ?
C12A C13A . 1.380(2) ?
C12A H12A . 0.9500 ?
C13A C14A . 1.389(2) ?
C13A H13A . 0.9500 ?
C14A C15A . 1.390(2) ?
C15A C16A . 1.385(2) ?
C15A H15A . 0.9500 ?
C16A H16A . 0.9500 ?
C21A C26A . 1.397(2) ?
C21A C22A . 1.404(2) ?
C22A C23A . 1.374(2) ?
C22A H22A . 0.9500 ?
C23A C24A . 1.394(2) ?
C23A H23A . 0.9500 ?
C24A C25A . 1.390(2) ?
C25A C26A . 1.382(2) ?
C25A H25A . 0.9500 ?
C26A H26A . 0.9500 ?

loop_
_geom_torsion_atom_site_label_1
_geom_torsion_atom_site_label_2
_geom_torsion_atom_site_label_3
_geom_torsion_atom_site_label_4
_geom_torsion_site_symmetry_1
_geom_torsion_site_symmetry_2
_geom_torsion_site_symmetry_3
_geom_torsion_site_symmetry_4
_geom_torsion
_geom_torsion_publ_flag
C11 O1 C1 C2 . . . . 79.68(17) ?
O1 C1 C2 C3 . . . . 57.73(17) ?
C1 C2 C3 C4 . . . . -179.48(13) ?
C2 C3 C4 C5 . . . . -75.13(17) ?
C21 O2 C5 C4 . . . . 176.62(12) ?
C3 C4 C5 O2 . . . . -68.71(17) ?
C1 O1 C11 C16 . . . . -1.6(2) ?
C1 O1 C11 C12 . . . . 177.31(13) ?
O1 C11 C12 C13 . . . . -176.71(14) ?
C16 C11 C12 C13 . . . . 2.2(2) ?
C11 C12 C13 C14 . . . . -1.2(2) ?
C12 C13 C14 C15 . . . . -0.5(2) ?
C12 C13 C14 N1 . . . . 177.13(14) ?
O3 N1 C14 C15 . . . . 171.40(15) ?
O4 N1 C14 C15 . . . . -6.8(2) ?
O3 N1 C14 C13 . . . . -6.3(2) ?
O4 N1 C14 C13 . . . . 175.47(14) ?
C13 C14 C15 C16 . . . . 1.1(2) ?
N1 C14 C15 C16 . . . . -176.51(14) ?
C14 C15 C16 C11 . . . . -0.1(2) ?
O1 C11 C16 C15 . . . . 177.26(14) ?
C12 C11 C16 C15 . . . . -1.6(2) ?
C5 O2 C21 C22 . . . . 179.31(13) ?
C5 O2 C21 C26 . . . . -0.3(2) ?
O2 C21 C22 C23 . . . . -179.09(14) ?
C26 C21 C22 C23 . . . . 0.5(2) ?
C21 C22 C23 C24 . . . . -0.3(2) ?
C22 C23 C24 C25 . . . . 0.0(2) ?
C22 C23 C24 N2 . . . . -178.87(14) ?
O5 N2 C24 C25 . . . . 174.65(16) ?
O6 N2 C24 C25 . . . . -6.2(2) ?
O5 N2 C24 C23 . . . . -6.5(2) ?
O6 N2 C24 C23 . . . . 172.66(15) ?
C23 C24 C25 C26 . . . . 0.1(2) ?
N2 C24 C25 C26 . . . . 178.96(14) ?
C24 C25 C26 C21 . . . . 0.1(2) ?
O2 C21 C26 C25 . . . . 179.14(14) ?
C22 C21 C26 C25 . . . . -0.4(2) ?
C11A O1A C1A C2A . . . . 79.87(18) ?
O1A C1A C2A C3A . . . . 53.61(19) ?
C1A C2A C3A C4A . . . . 175.62(14) ?
C2A C3A C4A C5A . . . . -78.46(18) ?
C21A O2A C5A C4A . . . . 175.20(13) ?
C3A C4A C5A O2A . . . . -76.49(16) ?
C1A O1A C11A C12A . . . . -178.18(14) ?
C1A O1A C11A C16A . . . . 3.7(2) ?
O1A C11A C12A C13A . . . . -176.12(14) ?
C16A C11A C12A C13A . . . . 2.1(2) ?
C11A C12A C13A C14A . . . . -0.4(2) ?
C12A C13A C14A C15A . . . . -1.6(2) ?
C12A C13A C14A N1A . . . . 178.37(14) ?
O3A N1A C14A C13A . . . . -1.7(2) ?
O4A N1A C14A C13A . . . . 178.37(15) ?
O3A N1A C14A C15A . . . . 178.32(15) ?
O4A N1A C14A C15A . . . . -1.6(2) ?
C13A C14A C15A C16A . . . . 1.8(2) ?
N1A C14A C15A C16A . . . . -178.17(14) ?
C14A C15A C16A C11A . . . . 0.0(2) ?
O1A C11A C16A C15A . . . . 176.14(15) ?
C12A C11A C16A C15A . . . . -1.9(2) ?
C5A O2A C21A C26A . . . . 0.4(2) ?
C5A O2A C21A C22A . . . . -179.83(13) ?
O2A C21A C22A C23A . . . . 179.88(14) ?
C26A C21A C22A C23A . . . . -0.3(2) ?
C21A C22A C23A C24A . . . . -0.3(2) ?
C22A C23A C24A C25A . . . . 0.6(2) ?
C22A C23A C24A N2A . . . . -179.41(14) ?
O5A N2A C24A C25A . . . . 176.09(15) ?
O6A N2A C24A C25A . . . . -3.5(2) ?
O5A N2A C24A C23A . . . . -3.9(2) ?
O6A N2A C24A C23A . . . . 176.52(15) ?
C23A C24A C25A C26A . . . . -0.2(2) ?
N2A C24A C25A C26A . . . . 179.80(14) ?
C24A C25A C26A C21A . . . . -0.4(2) ?
O2A C21A C26A C25A . . . . -179.51(15) ?
C22A C21A C26A C25A . . . . 0.7(2) ?
